data_2203209
loop_
_publ_author_name
'Akitsu, Takashiro'
'Einaga, Yasuaki'

_publ_section_title Bis(<i>N,N</i>-dimethylethylenediamine-\k^2^<i>N,N</i>')bis(perchlorato-\k<i>O</i>)copper(II)
_journal_issue 2
_journal_name_full 'Acta Crystallographica Section E'
_journal_page_first m234
_journal_page_last m236
_journal_paper_doi 10.1107/S1600536804001461
_journal_volume 60
_journal_year 2004
_chemical_formula_iupac '[Cu (Cl O4)2 (C4 H12 N2)2]'
_chemical_formula_moiety 'C8 H24 Cl2 Cu N4 O8'
_chemical_formula_sum 'C8 H24 Cl2 Cu N4 O8'
_chemical_formula_weight 438.76
_space_group_IT_number 2
_symmetry_cell_setting triclinic
_symmetry_space_group_name_Hall '-P 1'
_symmetry_space_group_name_H-M 'P -1'
_cell_angle_alpha 111.01(6)
_cell_angle_beta 104.91(6)
_cell_angle_gamma 61.65(3)
_cell_formula_units_Z 1
_cell_length_a 7.978(4)
_cell_length_b 8.593(4)
_cell_length_c 7.797(8)
_cell_measurement_reflns_used 17
_cell_measurement_temperature 297.2
_cell_measurement_theta_max 12.4
_cell_measurement_theta_min 11.2
_cell_volume 436.7(6)
_computing_cell_refinement 'WinAFC Diffractmeter Control Software'
_computing_data_collection 'WinAFC Diffractmeter Control Software (Rigaku, 1999)'
_computing_data_reduction 'TEXSAN (Molecular Structure Corporation, 2001)'
_computing_molecular_graphics 'ORTEPII (Johnson, 1976)'
_computing_publication_material TEXSAN
_computing_structure_refinement 'SHELXL97 (Sheldrick, 1997)'
_computing_structure_solution 'SIR92 (Altomare et al., 1994)'
_diffrn_measured_fraction_theta_full 1.00
_diffrn_measured_fraction_theta_max 1.00
_diffrn_measurement_device_type 'Rigaku AFC-7R'
_diffrn_measurement_method \w-2\q
_diffrn_radiation_type 'Mo K\a'
_diffrn_radiation_wavelength 0.7107
_diffrn_reflns_av_R_equivalents 0.061
_diffrn_reflns_limit_h_max 10
_diffrn_reflns_limit_h_min -10
_diffrn_reflns_limit_k_max 10
_diffrn_reflns_limit_k_min -11
_diffrn_reflns_limit_l_max 10
_diffrn_reflns_limit_l_min -4
_diffrn_reflns_number 2269
_diffrn_reflns_theta_full 27.50
_diffrn_reflns_theta_max 27.50
_diffrn_standards_decay_% 2.45
_diffrn_standards_interval_count 150
_diffrn_standards_number 3
_exptl_absorpt_coefficient_mu 1.599
_exptl_absorpt_correction_T_max 0.726
_exptl_absorpt_correction_T_min 0.625
_exptl_absorpt_correction_type psi-scan
_exptl_absorpt_process_details ' (North et al., 1968)'
_exptl_crystal_colour blue
_exptl_crystal_density_diffrn 1.668
_exptl_crystal_density_method 'not measured'
_exptl_crystal_description prismatic
_exptl_crystal_F_000 227.0
_exptl_crystal_size_max 0.300
_exptl_crystal_size_mid 0.300
_exptl_crystal_size_min 0.200
_refine_diff_density_max 0.41
_refine_diff_density_min -0.48
_refine_ls_extinction_coef 0.0234
_refine_ls_extinction_expression Fc^*^=kFc[1+0.001xFc^2^\l^3^/sin(2\q)]^-1/4^
_refine_ls_extinction_method SHELXL97
_refine_ls_goodness_of_fit_ref 0.908
_refine_ls_hydrogen_treatment noref
_refine_ls_number_parameters 107
_refine_ls_number_reflns 1894
_refine_ls_R_factor_gt 0.0310
_refine_ls_shift/su_max 0.0010
_refine_ls_structure_factor_coef Fsqd
_refine_ls_weighting_details 'w = 1/[\s^2^(Fo^2^) + (0.0348P)^2^+0.3309P] where P = (Fo^2^+2Fc^2^)/3'
_refine_ls_weighting_scheme calc
_refine_ls_wR_factor_ref 0.1133
_reflns_number_gt 1894
_reflns_number_total 2007
_reflns_threshold_expression I>2\s(I)
_cod_data_source_file na6287.cif
_cod_data_source_block I
_cod_database_code 2203209

loop_
_symmetry_equiv_pos_as_xyz
x,y,z
-x,-y,-z

loop_
_atom_site_label
_atom_site_fract_x
_atom_site_fract_y
_atom_site_fract_z
_atom_site_U_iso_or_equiv
_atom_site_adp_type
_atom_site_calc_flag
_atom_site_refinement_flags
_atom_site_occupancy
_atom_site_type_symbol
Cu1 1.0000 0.0000 1.0000 0.0299(2) Uani d S 1.00 Cu
Cl1 0.69554(8) -0.03463(9) 1.28417(8) 0.0424(2) Uani d . 1.00 Cl
O1 0.7340(4) -0.0038(4) 1.1324(3) 0.0659(6) Uani d . 1.00 O
O2 0.6051(5) -0.1540(5) 1.2124(5) 0.0950(10) Uani d . 1.00 O
O3 0.5763(4) 0.1339(4) 1.3993(4) 0.0830(8) Uani d . 1.00 O
O4 0.8734(4) -0.1147(5) 1.3878(4) 0.0970(10) Uani d . 1.00 O
N1 1.1934(3) -0.0955(3) 1.1993(3) 0.0373(4) Uani d . 1.00 N
N2 1.0633(3) -0.2773(3) 0.8601(3) 0.0371(4) Uani d . 1.00 N
C1 1.2861(4) -0.2994(4) 1.1424(4) 0.0486(6) Uani d . 1.00 C
C2 1.1470(4) -0.3695(3) 1.0107(4) 0.0442(6) Uani d . 1.00 C
C3 0.8964(5) -0.3159(4) 0.7599(4) 0.0555(7) Uani d . 1.00 C
C4 1.2046(5) -0.3542(4) 0.7260(4) 0.0546(7) Uani d . 1.00 C
H1 1.2883 -0.0499 1.2257 0.0442 Uiso calc . 1.00 H
H2 1.1323 -0.0530 1.3075 0.0442 Uiso calc . 1.00 H
H3 1.3973 -0.3415 1.0838 0.0566 Uiso calc . 1.00 H
H4 1.3246 -0.3431 1.2493 0.0566 Uiso calc . 1.00 H
H5 1.0477 -0.3452 1.0767 0.0522 Uiso calc . 1.00 H
H6 1.2121 -0.4993 0.9596 0.0522 Uiso calc . 1.00 H
H7 0.8030 -0.2693 0.8444 0.0656 Uiso calc . 1.00 H
H8 0.8381 -0.2571 0.6639 0.0656 Uiso calc . 1.00 H
H9 0.9347 -0.4446 0.7096 0.0656 Uiso calc . 1.00 H
H10 1.2456 -0.4834 0.6779 0.0649 Uiso calc . 1.00 H
H11 1.1498 -0.2984 0.6273 0.0649 Uiso calc . 1.00 H
H12 1.3141 -0.3297 0.7870 0.0649 Uiso calc . 1.00 H

loop_
_atom_site_aniso_label
_atom_site_aniso_U_11
_atom_site_aniso_U_22
_atom_site_aniso_U_33
_atom_site_aniso_U_12
_atom_site_aniso_U_13
_atom_site_aniso_U_23
Cu1 0.0295(2) 0.0287(2) 0.0301(2) -0.0130(2) -0.00080(10) 0.00850(10)
Cl1 0.0358(3) 0.0563(4) 0.0394(4) -0.0226(3) 0.0034(3) 0.0142(3)
O1 0.0730(10) 0.079(2) 0.0610(10) -0.0350(10) 0.0200(10) 0.0230(10)
O2 0.103(2) 0.096(2) 0.118(3) -0.072(2) 0.017(2) 0.020(2)
O3 0.076(2) 0.077(2) 0.070(2) -0.0090(10) 0.0300(10) 0.0110(10)
O4 0.0520(10) 0.149(3) 0.0550(10) -0.011(2) -0.0030(10) 0.042(2)
N1 0.0350(10) 0.0375(10) 0.0340(9) -0.0143(8) -0.0031(8) 0.0102(8)
N2 0.0410(10) 0.0328(9) 0.0372(10) -0.0176(8) 0.0011(8) 0.0084(8)
C1 0.0470(10) 0.0370(10) 0.051(2) -0.0110(10) -0.0050(10) 0.0180(10)
C2 0.0500(10) 0.0340(10) 0.0500(10) -0.0170(10) 0.0010(10) 0.0160(10)
C3 0.061(2) 0.0490(10) 0.057(2) -0.0350(10) -0.0080(10) 0.0090(10)
C4 0.066(2) 0.0450(10) 0.050(2) -0.0190(10) 0.0210(10) 0.0050(10)

loop_
_atom_type_symbol
_atom_type_description
_atom_type_scat_dispersion_real
_atom_type_scat_dispersion_imag
_atom_type_scat_source
C C 0.003 0.002
;International Tables for Crystallography
(1992, Vol. C, Tables 4.2.6.8 and 6.1.1.4)
;
H H 0.000 0.000
;International Tables for Crystallography
(1992, Vol. C, Table 6.1.1.4)
;
Cl Cl 0.148 0.159
;International Tables for Crystallography
(1992, Vol. C, Tables 4.2.6.8 and 6.1.1.4)
;
Cu Cu 0.320 1.265
;International Tables for Crystallography
(1992, Vol. C, Tables 4.2.6.8 and 6.1.1.4)
;
N N 0.006 0.003
;International Tables for Crystallography
(1992, Vol. C, Tables 4.2.6.8 and 6.1.1.4)
;
O O 0.011 0.006
;International Tables for Crystallography
(1992, Vol. C, Tables 4.2.6.8 and 6.1.1.4)
;

loop_
_geom_angle_atom_site_label_1
_geom_angle_atom_site_label_2
_geom_angle_atom_site_label_3
_geom_angle
_geom_angle_publ_flag
O1 Cu1 N1 90.90(10) yes
O1 Cu1 N2 85.65(9) yes
N1 Cu1 N2 85.40(8) yes
O1 Cl1 O2 108.2(2) no
O1 Cl1 O3 110.5(2) no
O1 Cl1 O4 107.8(2) no
O2 Cl1 O3 110.1(2) no
O2 Cl1 O4 110.9(2) no
O3 Cl1 O4 109.2(2) no
Cu1 O1 Cl1 143.30(10) no
Cu1 N1 C1 110.80(10) no
Cu1 N1 H1 109.0 no
Cu1 N1 H2 109.2 no
C1 N1 H1 109.5 no
C1 N1 H2 109.4 no
H1 N1 H2 109.0 no
Cu1 N2 C2 103.50(10) no
Cu1 N2 C3 115.30(10) yes
Cu1 N2 C4 111.7(2) yes
C2 N2 C3 108.4(3) no
C2 N2 C4 110.3(2) no
C3 N2 C4 107.6(2) no
N1 C1 C2 109.2(2) no
N1 C1 H3 109.4 no
N1 C1 H4 109.3 no
C2 C1 H3 109.9 no
C2 C1 H4 110.4 no
H3 C1 H4 108.6 no
N2 C2 C1 110.2(3) no
N2 C2 H5 109.9 no
N2 C2 H6 109.8 no
C1 C2 H5 109.0 no
C1 C2 H6 109.2 no
H5 C2 H6 108.7 no
N2 C3 H7 109.4 no
N2 C3 H8 110.6 no
N2 C3 H9 110.4 no
H7 C3 H8 108.3 no
H7 C3 H9 108.4 no
H8 C3 H9 109.7 no
N2 C4 H10 110.3 no
N2 C4 H11 110.4 no
N2 C4 H12 109.5 no
H10 C4 H11 109.4 no
H10 C4 H12 108.7 no
H11 C4 H12 108.4 no

loop_
_geom_bond_atom_site_label_1
_geom_bond_atom_site_label_2
_geom_bond_distance
_geom_bond_publ_flag
Cu1 O1 2.605(4) yes
Cu1 N1 1.987(2) yes
Cu1 N2 2.098(2) yes
Cl1 O1 1.433(4) yes
Cl1 O2 1.404(4) yes
Cl1 O3 1.416(3) yes
Cl1 O4 1.421(3) yes
N1 C1 1.482(3) yes
N1 H1 0.955 no
N1 H2 0.951 no
N2 C2 1.487(4) yes
N2 C3 1.480(4) yes
N2 C4 1.485(4) yes
C1 C2 1.501(4) yes
C1 H3 0.955 no
C1 H4 0.955 no
C2 H5 0.955 no
C2 H6 0.954 no
C3 H7 0.964 no
C3 H8 0.950 no
C3 H9 0.948 no
C4 H10 0.948 no
C4 H11 0.952 no
C4 H12 0.961 no

loop_
_geom_hbond_atom_site_label_D
_geom_hbond_atom_site_label_H
_geom_hbond_atom_site_label_A
_geom_hbond_site_symmetry_A
_geom_hbond_distance_DH
_geom_hbond_distance_HA
_geom_hbond_distance_DA
_geom_hbond_angle_DHA
_geom_hbond_publ_flag
N1 H2 O1 . 0.95 3.01 3.300(4) 99 no
N1 H2 O4 . 0.95 2.62 3.348(5) 133 no
N1 H1 O2 1_655 0.96 2.26 3.057(5) 140 yes

loop_
_geom_torsion_atom_site_label_1
_geom_torsion_atom_site_label_2
_geom_torsion_atom_site_label_3
_geom_torsion_atom_site_label_4
_geom_torsion
_geom_torsion_publ_flag
Cu1 O1 Cl1 O2 -131.5(3) no
Cu1 O1 Cl1 O3 107.9(3) no
Cu1 O1 Cl1 O4 -11.4(3) no
Cu1 N1 C1 C2 -29.8(3) no
Cu1 N2 C2 C1 -44.0(2) no
Cl1 O1 Cu1 N1 6.1(3) no
Cl1 O1 Cu1 N2 91.4(3) no
O1 Cu1 N1 C1 89.8(2) no
O1 Cu1 N2 C2 -69.6(2) no
O1 Cu1 N2 C3 48.6(2) no
O1 Cu1 N2 C4 171.8(2) no
N1 Cu1 N2 C2 21.6(2) no
N1 Cu1 N2 C3 139.8(2) no
N1 Cu1 N2 C4 -96.9(2) no
N1 C1 C2 N2 50.5(3) yes
N2 Cu1 N1 C1 4.2(2) no
C1 C2 N2 C3 -166.9(2) no
C1 C2 N2 C4 75.6(3) no
